data_7156976
loop_
_publ_author_name
'Han, Wenyong'
'Yang, Yihui'
'Zhu, Yingguang'
'Shi, Yian'

_publ_section_title
;
 A facile copper(i)-catalyzed homo-coupling of indanone derivatives using
 diaziridinone under mild conditions.
;
_journal_issue 29
_journal_name_full 'Organic &amp; biomolecular chemistry'
_journal_page_first 6998
_journal_page_last 7001
_journal_paper_doi 10.1039/c9ob00901a
_journal_volume 17
_journal_year 2019
_chemical_formula_sum 'C23 H20 Cl2 O6'
_chemical_formula_weight 463.29
_space_group_crystal_system monoclinic
_space_group_IT_number 15
_space_group_name_Hall '-C 2yc'
_space_group_name_H-M_alt 'C 1 2/c 1'
_symmetry_space_group_name_Hall '-C 2yc'
_symmetry_space_group_name_H-M 'C 1 2/c 1'
_atom_sites_solution_hydrogens geom
_audit_creation_method SHELXL-2013
_audit_update_record
;
2019-03-20 deposited with the CCDC.    2019-07-05 downloaded from the CCDC.
;
_cell_angle_alpha 90
_cell_angle_beta 101.551(3)
_cell_angle_gamma 90
_cell_formula_units_Z 4
_cell_length_a 12.9425(9)
_cell_length_b 15.6165(11)
_cell_length_c 10.6618(7)
_cell_measurement_reflns_used 9295
_cell_measurement_temperature 120(2)
_cell_measurement_theta_max 27.88
_cell_measurement_theta_min 2.61
_cell_volume 2111.3(3)
_computing_cell_refinement 'Bruker SAINT'
_computing_data_collection 'Bruker APEX2'
_computing_data_reduction 'Bruker SAINT'
_computing_molecular_graphics 'Bruker SHELXTL'
_computing_publication_material 'Bruker SHELXTL'
_computing_structure_refinement 'SHELXL-2013 (Sheldrick, 2013)'
_computing_structure_solution 'SHELXS-97 (Sheldrick 2008)'
_diffrn_ambient_temperature 120(2)
_diffrn_measured_fraction_theta_full 1.000
_diffrn_measured_fraction_theta_max 0.998
_diffrn_measurement_device_type 'Bruker APEX-II CCD'
_diffrn_measurement_method '\f and \w scans'
_diffrn_radiation_type MoK\a
_diffrn_radiation_wavelength 0.71073
_diffrn_reflns_av_R_equivalents 0.0368
_diffrn_reflns_av_unetI/netI 0.0232
_diffrn_reflns_Laue_measured_fraction_full 1.000
_diffrn_reflns_Laue_measured_fraction_max 0.998
_diffrn_reflns_limit_h_max 17
_diffrn_reflns_limit_h_min -17
_diffrn_reflns_limit_k_max 20
_diffrn_reflns_limit_k_min -20
_diffrn_reflns_limit_l_max 14
_diffrn_reflns_limit_l_min -14
_diffrn_reflns_number 18659
_diffrn_reflns_point_group_measured_fraction_full 1.000
_diffrn_reflns_point_group_measured_fraction_max 0.998
_diffrn_reflns_theta_full 25.242
_diffrn_reflns_theta_max 27.951
_diffrn_reflns_theta_min 2.069
_exptl_absorpt_coefficient_mu 0.346
_exptl_absorpt_correction_T_max 0.7456
_exptl_absorpt_correction_T_min 0.6815
_exptl_absorpt_correction_type multi-scan
_exptl_absorpt_process_details 'SCALE (Bruker, 2009)'
_exptl_crystal_colour colourless
_exptl_crystal_density_diffrn 1.458
_exptl_crystal_density_meas ?
_exptl_crystal_density_method 'not measured'
_exptl_crystal_description plate
_exptl_crystal_F_000 960
_exptl_crystal_size_max 0.187
_exptl_crystal_size_mid 0.123
_exptl_crystal_size_min 0.087
_refine_diff_density_max 0.423
_refine_diff_density_min -0.525
_refine_diff_density_rms 0.052
_refine_ls_extinction_method none
_refine_ls_goodness_of_fit_ref 1.042
_refine_ls_hydrogen_treatment constr
_refine_ls_matrix_type full
_refine_ls_number_parameters 142
_refine_ls_number_reflns 2541
_refine_ls_number_restraints 0
_refine_ls_restrained_S_all 1.042
_refine_ls_R_factor_all 0.0493
_refine_ls_R_factor_gt 0.0387
_refine_ls_shift/su_max 0.001
_refine_ls_shift/su_mean 0.000
_refine_ls_structure_factor_coef Fsqd
_refine_ls_weighting_details 'w=1/[\s^2^(Fo^2^)+(0.0489P)^2^+2.2231P] where P=(Fo^2^+2Fc^2^)/3'
_refine_ls_weighting_scheme calc
_refine_ls_wR_factor_gt 0.0956
_refine_ls_wR_factor_ref 0.1028
_reflns_Friedel_coverage 0.000
_reflns_number_gt 2125
_reflns_number_total 2541
_reflns_threshold_expression 'I > 2\s(I)'
_cod_data_source_file c9ob00901a2.cif
_cod_data_source_block shi06_new
_cod_depositor_comments
;
The following automatic conversions were performed:

'_exptl_crystal_density_meas' value 'not measured' was changed to '?'
- the value is perceived as not measured.

Automatic conversion script
Id: cif_fix_values 4973 2017-02-22 13:04:09Z antanas 

 Adding full bibliography for 7156976--7156977.cif.
;
_cod_database_code 7156976
_shelx_space_group_comment
; 
The symmetry employed for this shelxl refinement is uniquely defined 
by the following loop, which should always be used as a source of 
symmetry information in preference to the above space-group names. 
They are only intended as comments. 
;
_shelx_estimated_absorpt_t_min 0.938
_shelx_estimated_absorpt_t_max 0.970
_shelxl_version_number 2013-4

loop_
_space_group_symop_operation_xyz
'x, y, z'
'-x, y, -z+1/2'
'x+1/2, y+1/2, z'
'-x+1/2, y+1/2, -z+1/2'
'-x, -y, -z'
'x, -y, z-1/2'
'-x+1/2, -y+1/2, -z'
'x+1/2, -y+1/2, z-1/2'

loop_
_atom_site_label
_atom_site_type_symbol
_atom_site_fract_x
_atom_site_fract_y
_atom_site_fract_z
_atom_site_U_iso_or_equiv
_atom_site_adp_type
_atom_site_occupancy
_atom_site_site_symmetry_order
_atom_site_calc_flag
_atom_site_refinement_flags_posn
_atom_site_refinement_flags_adp
_atom_site_refinement_flags_occupancy
C1 C 0.94801(10) 0.22017(8) 0.36688(12) 0.0134(3) Uani 1 1 d . . .
C2 C 0.94856(10) 0.29573(8) 0.27641(12) 0.0118(3) Uani 1 1 d . . .
C3 C 0.94025(10) 0.37880(8) 0.35573(13) 0.0138(3) Uani 1 1 d . . .
C4 C 0.83576(10) 0.41663(8) 0.30983(13) 0.0145(3) Uani 1 1 d . . .
C5 C 0.79203(11) 0.48787(9) 0.35872(14) 0.0192(3) Uani 1 1 d . . .
H5 H 0.8308 0.5193 0.4289 0.023 Uiso 1 1 calc R U .
C6 C 0.69009(12) 0.51120(10) 0.30133(15) 0.0235(3) Uani 1 1 d . . .
H6 H 0.6578 0.5591 0.3327 0.028 Uiso 1 1 calc R U .
C7 C 0.63488(11) 0.46444(10) 0.19762(15) 0.0242(3) Uani 1 1 d . . .
H7 H 0.5653 0.4815 0.1590 0.029 Uiso 1 1 calc R U .
C8 C 0.67900(11) 0.39357(10) 0.14941(14) 0.0207(3) Uani 1 1 d . . .
H8 H 0.6405 0.3623 0.0789 0.025 Uiso 1 1 calc R U .
C9 C 0.78107(10) 0.36957(9) 0.20719(13) 0.0151(3) Uani 1 1 d . . .
C10 C 0.84441(10) 0.29581(9) 0.17260(13) 0.0146(3) Uani 1 1 d . . .
H10A H 0.8598 0.3038 0.0861 0.018 Uiso 1 1 calc R U .
H10B H 0.8058 0.2412 0.1743 0.018 Uiso 1 1 calc R U .
C11 C 0.85329(14) 0.15646(10) 0.50936(17) 0.0280(4) Uani 1 1 d . . .
H11A H 0.8458 0.1012 0.4648 0.042 Uiso 1 1 calc R U .
H11B H 0.7912 0.1669 0.5467 0.042 Uiso 1 1 calc R U .
H11C H 0.9166 0.1555 0.5775 0.042 Uiso 1 1 calc R U .
O1 O 1.01397(8) 0.16520(7) 0.39014(10) 0.0198(2) Uani 1 1 d . . .
O2 O 0.86271(8) 0.22406(7) 0.41935(10) 0.0221(2) Uani 1 1 d . . .
O3 O 1.00927(8) 0.40499(7) 0.44031(11) 0.0261(3) Uani 1 1 d . . .
C12 C 0.5000 0.11000(15) 0.2500 0.0283(5) Uani 1 2 d S T P
H12A H 0.5037 0.0727 0.3259 0.034 Uiso 0.5 1 calc R U P
H12B H 0.4963 0.0727 0.1741 0.034 Uiso 0.5 1 calc R U P
Cl1 Cl 0.61353(5) 0.17316(4) 0.26970(8) 0.0703(2) Uani 1 1 d . . .

loop_
_atom_site_aniso_label
_atom_site_aniso_U_11
_atom_site_aniso_U_22
_atom_site_aniso_U_33
_atom_site_aniso_U_23
_atom_site_aniso_U_13
_atom_site_aniso_U_12
C1 0.0139(6) 0.0155(6) 0.0111(6) -0.0021(5) 0.0031(5) -0.0021(5)
C2 0.0101(6) 0.0131(6) 0.0121(6) -0.0009(5) 0.0019(5) -0.0003(4)
C3 0.0143(6) 0.0144(6) 0.0133(6) -0.0005(5) 0.0042(5) 0.0001(5)
C4 0.0129(6) 0.0140(6) 0.0176(7) 0.0031(5) 0.0051(5) 0.0004(5)
C5 0.0197(7) 0.0153(7) 0.0246(8) 0.0015(5) 0.0095(6) -0.0002(5)
C6 0.0214(7) 0.0184(7) 0.0342(9) 0.0063(6) 0.0141(6) 0.0061(5)
C7 0.0145(7) 0.0286(8) 0.0305(8) 0.0122(6) 0.0070(6) 0.0067(6)
C8 0.0127(6) 0.0294(8) 0.0192(7) 0.0047(6) 0.0015(5) 0.0012(5)
C9 0.0122(6) 0.0183(6) 0.0159(6) 0.0026(5) 0.0050(5) 0.0001(5)
C10 0.0105(6) 0.0193(6) 0.0132(6) -0.0009(5) 0.0002(5) -0.0006(5)
C11 0.0390(9) 0.0207(7) 0.0313(9) 0.0055(6) 0.0239(7) 0.0006(6)
O1 0.0203(5) 0.0198(5) 0.0208(5) 0.0049(4) 0.0074(4) 0.0050(4)
O2 0.0228(5) 0.0203(5) 0.0281(6) 0.0059(4) 0.0166(4) 0.0029(4)
O3 0.0184(5) 0.0292(6) 0.0274(6) -0.0134(5) -0.0034(4) 0.0022(4)
C12 0.0241(11) 0.0246(11) 0.0366(13) 0.000 0.0070(10) 0.000
Cl1 0.0421(3) 0.0614(4) 0.1165(6) -0.0516(4) 0.0373(3) -0.0264(3)

loop_
_atom_type_symbol
_atom_type_description
_atom_type_scat_dispersion_real
_atom_type_scat_dispersion_imag
_atom_type_scat_source
C C 0.0033 0.0016 'International Tables Vol C Tables 4.2.6.8 and 6.1.1.4'
H H 0.0000 0.0000 'International Tables Vol C Tables 4.2.6.8 and 6.1.1.4'
O O 0.0106 0.0060 'International Tables Vol C Tables 4.2.6.8 and 6.1.1.4'
Cl Cl 0.1484 0.1585 'International Tables Vol C Tables 4.2.6.8 and 6.1.1.4'

loop_
_geom_angle_atom_site_label_1
_geom_angle_atom_site_label_2
_geom_angle_atom_site_label_3
_geom_angle
_geom_angle_site_symmetry_1
_geom_angle_site_symmetry_3
O1 C1 O2 124.00(12) . .
O1 C1 C2 126.20(12) . .
O2 C1 C2 109.80(11) . .
C1 C2 C2 110.11(9) . 2_755
C1 C2 C10 109.62(10) . .
C2 C2 C10 115.18(13) 2_755 .
C1 C2 C3 106.87(10) . .
C2 C2 C3 110.76(8) 2_755 .
C10 C2 C3 103.84(10) . .
O3 C3 C4 127.43(13) . .
O3 C3 C2 124.37(12) . .
C4 C3 C2 108.20(11) . .
C9 C4 C5 122.37(12) . .
C9 C4 C3 109.88(12) . .
C5 C4 C3 127.74(13) . .
C6 C5 C4 117.75(14) . .
C5 C6 C7 120.17(14) . .
C8 C7 C6 121.75(13) . .
C7 C8 C9 118.31(14) . .
C4 C9 C8 119.66(13) . .
C4 C9 C10 112.47(11) . .
C8 C9 C10 127.87(13) . .
C9 C10 C2 105.21(11) . .
C1 O2 C11 115.52(11) . .
Cl1 C12 Cl1 111.26(13) . 2_655

loop_
_geom_bond_atom_site_label_1
_geom_bond_atom_site_label_2
_geom_bond_distance
_geom_bond_site_symmetry_2
C1 O1 1.2010(17) .
C1 O2 1.3352(16) .
C1 C2 1.5249(18) .
C2 C2 1.546(2) 2_755
C2 C10 1.5635(18) .
C2 C3 1.5640(18) .
C3 O3 1.2066(17) .
C3 C4 1.4671(18) .
C4 C9 1.3887(19) .
C4 C5 1.3956(19) .
C5 C6 1.387(2) .
C6 C7 1.396(2) .
C7 C8 1.390(2) .
C8 C9 1.3926(19) .
C9 C10 1.5019(19) .
C11 O2 1.4483(18) .
C12 Cl1 1.7471(14) .
C12 Cl1 1.7471(14) 2_655
